data_2221229
loop_
_publ_author_name
'Stefa\'nska, Anita'
'Ossowski, Tadeusz'
'Sikorski, Artur'

_publ_section_title
;
 2-(3-Chloro-1,2-dihydropyrazin-2-ylidene)malononitrile
;
_journal_coeditor_code XU2486
_journal_issue 3
_journal_name_full 'Acta Crystallographica Section E'
_journal_page_first o643
_journal_paper_doi 10.1107/S1600536809006783
_journal_volume 65
_journal_year 2009
_chemical_formula_iupac 'C7 H3 Cl N4'
_chemical_formula_moiety 'C7 H3 Cl N4'
_chemical_formula_sum 'C7 H3 Cl N4'
_chemical_formula_weight 178.58
_chemical_name_systematic
;
2-(3-Chloro-1,2-dihydropyrazin-2-ylidene)malononitrile
;
_space_group_IT_number 14
_symmetry_cell_setting monoclinic
_symmetry_space_group_name_Hall '-P 2yn'
_symmetry_space_group_name_H-M 'P 1 21/n 1'
_atom_sites_solution_hydrogens geom
_atom_sites_solution_primary direct
_atom_sites_solution_secondary difmap
_audit_creation_method SHELXL-97
_cell_angle_alpha 90.00
_cell_angle_beta 94.116(3)
_cell_angle_gamma 90.00
_cell_formula_units_Z 4
_cell_length_a 5.7612(2)
_cell_length_b 8.1457(2)
_cell_length_c 16.2296(5)
_cell_measurement_reflns_used 1335
_cell_measurement_temperature 295(2)
_cell_measurement_theta_max 25.04
_cell_measurement_theta_min 2.99
_cell_volume 759.67(4)
_computing_cell_refinement 'CrysAlis RED (Oxford Diffraction, 2008)'
_computing_data_collection 'CrysAlis CCD (Oxford Diffraction, 2008)'
_computing_data_reduction 'CrysAlis RED (Oxford Diffraction, 2008)'
_computing_molecular_graphics 'ORTEPII (Johnson, 1976)'
_computing_publication_material 'SHELXL97 (Sheldrick, 2008) and PLATON (Spek, 2009)'
_computing_structure_refinement 'SHELXL97 (Sheldrick, 2008)'
_computing_structure_solution 'SHELXS97 (Sheldrick, 2008)'
_diffrn_ambient_temperature 295(2)
_diffrn_detector_area_resol_mean 10.4002
_diffrn_measured_fraction_theta_full 0.998
_diffrn_measured_fraction_theta_max 0.998
_diffrn_measurement_device_type 'Oxford Diffraction Ruby CCD'
_diffrn_measurement_method \w
_diffrn_radiation_monochromator graphite
_diffrn_radiation_source 'Enhance (Mo) X-ray Source'
_diffrn_radiation_type MoK\a
_diffrn_radiation_wavelength 0.71073
_diffrn_reflns_av_R_equivalents 0.0257
_diffrn_reflns_av_sigmaI/netI 0.0210
_diffrn_reflns_limit_h_max 6
_diffrn_reflns_limit_h_min -6
_diffrn_reflns_limit_k_max 9
_diffrn_reflns_limit_k_min -9
_diffrn_reflns_limit_l_max 19
_diffrn_reflns_limit_l_min -18
_diffrn_reflns_number 6880
_diffrn_reflns_theta_full 25.04
_diffrn_reflns_theta_max 25.04
_diffrn_reflns_theta_min 3.55
_diffrn_standards_number 0
_exptl_absorpt_coefficient_mu 0.442
_exptl_absorpt_correction_T_max 0.967
_exptl_absorpt_correction_T_min 0.946
_exptl_absorpt_correction_type multi-scan
_exptl_absorpt_process_details '(CrysAlis RED; Oxford Diffraction, 2008)'
_exptl_crystal_colour orange
_exptl_crystal_density_diffrn 1.561
_exptl_crystal_density_method 'not measured'
_exptl_crystal_description needle
_exptl_crystal_F_000 360
_exptl_crystal_size_max 0.40
_exptl_crystal_size_mid 0.10
_exptl_crystal_size_min 0.08
_refine_diff_density_max 0.145
_refine_diff_density_min -0.187
_refine_ls_extinction_method 'SHELXL97 (Sheldrick, 2008)'
_refine_ls_goodness_of_fit_ref 1.103
_refine_ls_hydrogen_treatment constr
_refine_ls_matrix_type full
_refine_ls_number_parameters 109
_refine_ls_number_reflns 1335
_refine_ls_number_restraints 0
_refine_ls_restrained_S_all 1.103
_refine_ls_R_factor_all 0.0390
_refine_ls_R_factor_gt 0.0300
_refine_ls_shift/su_max 0.000
_refine_ls_shift/su_mean 0.000
_refine_ls_structure_factor_coef Fsqd
_refine_ls_weighting_details 'calc w=1/[\s^2^(Fo^2^)+(0.0481P)^2^+0.0305P] where P=(Fo^2^+2Fc^2^)/3'
_refine_ls_weighting_scheme calc
_refine_ls_wR_factor_gt 0.0814
_refine_ls_wR_factor_ref 0.0838
_reflns_number_gt 1060
_reflns_number_total 1335
_reflns_threshold_expression I>2\s(I)
_cod_data_source_file xu2486.cif
_cod_data_source_block I
_cod_original_sg_symbol_H-M 'P 21/n'
_cod_database_code 2221229
_cod_database_fobs_code 2221229

loop_
_symmetry_equiv_pos_as_xyz
'x, y, z'
'-x+1/2, y+1/2, -z+1/2'
'-x, -y, -z'
'x-1/2, -y-1/2, z-1/2'

loop_
_atom_site_type_symbol
_atom_site_label
_atom_site_fract_x
_atom_site_fract_y
_atom_site_fract_z
_atom_site_U_iso_or_equiv
_atom_site_adp_type
_atom_site_calc_flag
_atom_site_refinement_flags
_atom_site_occupancy
_atom_site_disorder_assembly
_atom_site_disorder_group
N N1 0.6636(3) 0.11965(16) 0.38343(8) 0.0365(4) Uani d . 1 . .
H H1 0.7797 0.0722 0.4098 0.044 Uiso calc R 1 . .
C C2 0.5179(3) 0.20873(19) 0.42756(10) 0.0313(4) Uani d . 1 . .
C C3 0.3266(3) 0.2760(2) 0.37691(10) 0.0373(4) Uani d . 1 . .
N N4 0.2971(3) 0.25960(19) 0.29792(10) 0.0523(5) Uani d . 1 . .
C C5 0.4568(4) 0.1719(3) 0.25856(12) 0.0611(6) Uani d . 1 . .
H H5 0.4395 0.1613 0.2014 0.073 Uiso calc R 1 . .
C C6 0.6386(4) 0.1004(2) 0.30035(11) 0.0508(5) Uani d . 1 . .
H H6 0.7452 0.0389 0.2730 0.061 Uiso calc R 1 . .
C C7 0.5634(3) 0.22285(19) 0.51338(9) 0.0327(4) Uani d . 1 . .
C C8 0.7584(3) 0.13941(19) 0.55144(10) 0.0343(4) Uani d . 1 . .
N N9 0.9152(3) 0.0691(2) 0.58089(9) 0.0467(4) Uani d . 1 . .
C C10 0.4414(3) 0.3217(2) 0.56834(11) 0.0383(4) Uani d . 1 . .
N N11 0.3624(3) 0.3981(2) 0.61843(11) 0.0568(5) Uani d . 1 . .
Cl Cl12 0.11485(8) 0.38509(6) 0.42290(3) 0.0490(2) Uani d . 1 . .

loop_
_atom_site_aniso_label
_atom_site_aniso_U_11
_atom_site_aniso_U_22
_atom_site_aniso_U_33
_atom_site_aniso_U_12
_atom_site_aniso_U_13
_atom_site_aniso_U_23
N1 0.0352(9) 0.0416(8) 0.0323(8) 0.0067(7) 0.0001(6) 0.0014(6)
C2 0.0292(9) 0.0286(8) 0.0364(9) -0.0016(7) 0.0034(7) 0.0010(7)
C3 0.0358(10) 0.0344(9) 0.0413(10) 0.0015(8) -0.0009(8) 0.0016(7)
N4 0.0591(12) 0.0544(10) 0.0416(9) 0.0133(9) -0.0099(8) -0.0002(7)
C5 0.0793(17) 0.0700(14) 0.0324(10) 0.0224(13) -0.0072(11) -0.0037(9)
C6 0.0608(14) 0.0565(11) 0.0351(10) 0.0137(10) 0.0041(9) -0.0041(8)
C7 0.0303(10) 0.0330(8) 0.0348(9) 0.0012(7) 0.0017(7) 0.0013(7)
C8 0.0379(11) 0.0348(9) 0.0302(9) -0.0012(8) 0.0037(8) -0.0034(7)
N9 0.0460(11) 0.0536(9) 0.0397(9) 0.0108(8) -0.0029(8) -0.0034(7)
C10 0.0341(11) 0.0440(10) 0.0366(10) 0.0007(8) 0.0016(8) 0.0025(8)
N11 0.0539(11) 0.0717(11) 0.0456(10) 0.0135(9) 0.0088(8) -0.0075(8)
Cl12 0.0368(3) 0.0530(3) 0.0568(3) 0.0114(2) 0.0017(2) 0.0011(2)

loop_
_atom_type_symbol
_atom_type_description
_atom_type_scat_dispersion_real
_atom_type_scat_dispersion_imag
_atom_type_scat_source
C C 0.0033 0.0016 'International Tables Vol C Tables 4.2.6.8 and 6.1.1.4'
H H 0.0000 0.0000 'International Tables Vol C Tables 4.2.6.8 and 6.1.1.4'
N N 0.0061 0.0033 'International Tables Vol C Tables 4.2.6.8 and 6.1.1.4'

loop_
_geom_angle_atom_site_label_1
_geom_angle_atom_site_label_2
_geom_angle_atom_site_label_3
_geom_angle_site_symmetry_1
_geom_angle_site_symmetry_3
_geom_angle
_geom_angle_publ_flag
C2 N1 C6 . . 124.28(15) ?
C2 N1 H1 . . 117.9 ?
C6 N1 H1 . . 117.9 ?
N1 C2 C7 . . 119.36(15) ?
N1 C2 C3 . . 112.43(15) ?
C7 C2 C3 . . 128.20(16) ?
N4 C3 C2 . . 124.83(17) ?
N4 C3 Cl12 . . 116.00(14) ?
C2 C3 Cl12 . . 119.16(13) ?
C3 N4 C5 . . 118.48(16) ?
C6 C5 N4 . . 121.43(18) ?
C6 C5 H5 . . 119.3 ?
N4 C5 H5 . . 119.3 ?
C5 C6 N1 . . 118.50(18) ?
C5 C6 H6 . . 120.8 ?
N1 C6 H6 . . 120.8 ?
C2 C7 C8 . . 118.66(14) ?
C2 C7 C10 . . 127.03(15) ?
C8 C7 C10 . . 114.20(14) ?
N9 C8 C7 . . 178.40(18) ?
N11 C10 C7 . . 172.83(19) ?

loop_
_geom_bond_atom_site_label_1
_geom_bond_atom_site_label_2
_geom_bond_site_symmetry_2
_geom_bond_distance
_geom_bond_publ_flag
N1 C2 . 1.353(2) ?
N1 C6 . 1.355(2) ?
N1 H1 . 0.8600 ?
C2 C7 . 1.403(2) ?
C2 C3 . 1.436(2) ?
C3 N4 . 1.288(2) ?
C3 Cl12 . 1.7219(18) ?
N4 C5 . 1.360(3) ?
C5 C6 . 1.339(3) ?
C5 H5 . 0.9300 ?
C6 H6 . 0.9300 ?
C7 C8 . 1.416(2) ?
C7 C10 . 1.424(2) ?
C8 N9 . 1.145(2) ?
C10 N11 . 1.144(2) ?

loop_
_geom_hbond_atom_site_label_D
_geom_hbond_atom_site_label_H
_geom_hbond_atom_site_label_A
_geom_hbond_site_symmetry_A
_geom_hbond_distance_DH
_geom_hbond_distance_HA
_geom_hbond_distance_DA
_geom_hbond_angle_DHA
_geom_hbond_publ_flag
N1 H1 N9 3_756 0.86 2.10 2.896(2) 154 y

loop_
_geom_torsion_atom_site_label_1
_geom_torsion_atom_site_label_2
_geom_torsion_atom_site_label_3
_geom_torsion_atom_site_label_4
_geom_torsion_site_symmetry_1
_geom_torsion_site_symmetry_2
_geom_torsion_site_symmetry_3
_geom_torsion_site_symmetry_4
_geom_torsion
_geom_torsion_publ_flag
C6 N1 C2 C7 . . . . -178.76(16) ?
C6 N1 C2 C3 . . . . 2.4(2) ?
N1 C2 C3 N4 . . . . -2.1(3) ?
C7 C2 C3 N4 . . . . 179.14(17) ?
N1 C2 C3 Cl12 . . . . 176.92(11) ?
C7 C2 C3 Cl12 . . . . -1.8(3) ?
C2 C3 N4 C5 . . . . 0.3(3) ?
Cl12 C3 N4 C5 . . . . -178.77(15) ?
C3 N4 C5 C6 . . . . 1.5(3) ?
N4 C5 C6 N1 . . . . -1.2(3) ?
C2 N1 C6 C5 . . . . -0.9(3) ?
N1 C2 C7 C8 . . . . -1.6(2) ?
C3 C2 C7 C8 . . . . 177.09(16) ?
N1 C2 C7 C10 . . . . 174.39(16) ?
C3 C2 C7 C10 . . . . -6.9(3) ?

loop_
_cod_related_entry_id
_cod_related_entry_database
_cod_related_entry_code
1 ChemSpider 30655728
